data_2313051
loop_
_publ_author_name
'Syed, Jebreil'
'Hadzovic, Alen'

_publ_section_title
;
 The crystal structure of
 (3<i>Z</i>)-4-[(3-hy-droxy-phen-yl)amino]-pent-3-en-2-one: helices and
 &#x3c0;-stacking inter-actions of hy-dro-gen-bridged rings.
;
_journal_coeditor_code EX2099
_journal_issue 'Pt 6'
_journal_name_full 'Acta crystallographica. Section E, Crystallographic communications'
_journal_page_first 588
_journal_page_last 595
_journal_paper_doi 10.1107/S2056989026004068
_journal_volume 82
_journal_year 2026
_chemical_formula_iupac 'C11 H13 N O2'
_chemical_formula_moiety 'C11 H13 N O2'
_chemical_formula_sum 'C11 H13 N O2'
_chemical_formula_weight 191.22
_chemical_name_systematic
;
(3<i>Z</i>)-4-[(3-Hydroxyphenyl)amino]pent-3-en-2-one
;
_space_group_crystal_system monoclinic
_space_group_IT_number 14
_space_group_name_Hall '-P 2ybc'
_space_group_name_H-M_alt 'P 1 21/c 1'
_atom_sites_solution_hydrogens mixed
_audit_creation_method SHELXL-2019/1
_cell_angle_alpha 90
_cell_angle_beta 92.539(4)
_cell_angle_gamma 90
_cell_formula_units_Z 4
_cell_length_a 10.1090(10)
_cell_length_b 8.2598(8)
_cell_length_c 12.2074(13)
_cell_measurement_reflns_used 3910
_cell_measurement_temperature 295(2)
_cell_measurement_theta_max 25.5
_cell_measurement_theta_min 2.97
_cell_volume 1018.30(18)
_computing_cell_refinement
;
SAINT (Bruker, 2004)
;
_computing_data_collection
;
XPREP (Bruker, 2004)
;
_computing_data_reduction
;
SAINT (Bruker, 2004)
;
_computing_structure_refinement
;
SHELXL2019 (L\"ubben <i>et al.</i>,  2019)
;
_diffrn_ambient_temperature 295(2)
_diffrn_measured_fraction_theta_full 1.000
_diffrn_measured_fraction_theta_max 0.991
_diffrn_measurement_device_type 'Bruker SMART X2S'
_diffrn_measurement_method \q/2\q
_diffrn_radiation_type MoK\a
_diffrn_radiation_wavelength 0.71073
_diffrn_reflns_av_R_equivalents 0.0369
_diffrn_reflns_av_unetI/netI 0.0262
_diffrn_reflns_limit_h_max 12
_diffrn_reflns_limit_h_min -13
_diffrn_reflns_limit_k_max 8
_diffrn_reflns_limit_k_min -10
_diffrn_reflns_limit_l_max 15
_diffrn_reflns_limit_l_min -15
_diffrn_reflns_number 12414
_diffrn_reflns_theta_full 25.242
_diffrn_reflns_theta_max 27.483
_diffrn_reflns_theta_min 2.017
_exptl_absorpt_coefficient_mu 0.086
_exptl_absorpt_correction_type multi-scan
_exptl_absorpt_process_details
;
(SADABS; Bruker, 2004)
;
_exptl_crystal_colour white
_exptl_crystal_density_diffrn 1.247
_exptl_crystal_description prism
_exptl_crystal_F_000 408
_exptl_crystal_size_max 0.390
_exptl_crystal_size_mid 0.320
_exptl_crystal_size_min 0.090
_refine_diff_density_max 0.160
_refine_diff_density_min -0.168
_refine_ls_extinction_method none
_refine_ls_goodness_of_fit_ref 1.048
_refine_ls_hydrogen_treatment mixed
_refine_ls_matrix_type full
_refine_ls_number_parameters 135
_refine_ls_number_reflns 2304
_refine_ls_number_restraints 0
_refine_ls_restrained_S_all 1.048
_refine_ls_R_factor_all 0.0636
_refine_ls_R_factor_gt 0.0433
_refine_ls_shift/su_max 0.001
_refine_ls_shift/su_mean 0.000
_refine_ls_structure_factor_coef Fsqd
_refine_ls_weighting_details 'w=1/[\s^2^(Fo^2^)+(0.0587P)^2^+0.1926P] where P=(Fo^2^+2Fc^2^)/3'
_refine_ls_weighting_scheme calc
_refine_ls_wR_factor_gt 0.1175
_refine_ls_wR_factor_ref 0.1309
_reflns_number_gt 1661
_reflns_number_total 2304
_reflns_threshold_expression 'I > 2\s(I)'
_cod_data_source_file ex2099.cif
_cod_data_source_block I
_cod_original_sg_symbol_H-M 'P 21/c'
_cod_database_code 2313051
_shelx_space_group_comment
;
The symmetry employed for this shelxl refinement is uniquely defined
by the following loop, which should always be used as a source of
symmetry information in preference to the above space-group names.
They are only intended as comments.
;
_shelx_estimated_absorpt_t_min 0.967
_shelx_estimated_absorpt_t_max 0.992

loop_
_space_group_symop_operation_xyz
'x, y, z'
'-x, y+1/2, -z+1/2'
'-x, -y, -z'
'x, -y-1/2, z-1/2'

loop_
_atom_site_type_symbol
_atom_site_label
_atom_site_fract_x
_atom_site_fract_y
_atom_site_fract_z
_atom_site_U_iso_or_equiv
_atom_site_adp_type
_atom_site_calc_flag
_atom_site_occupancy
_atom_site_disorder_assembly
_atom_site_disorder_group
O O1 0.43035(10) 0.81490(15) 0.54180(8) 0.0599(3) Uani d 1 . .
O O2 0.81010(12) 0.44803(18) 0.93832(10) 0.0748(4) Uani d 1 . .
H H1O 0.728(2) 0.407(3) 0.9392(16) 0.090 Uiso d 1 . .
N N1 0.65951(13) 0.66563(17) 0.58920(10) 0.0518(3) Uani d 1 . .
H H1N 0.5874(18) 0.719(2) 0.6112(13) 0.062 Uiso d 1 . .
C C1 0.35690(18) 0.8435(2) 0.35503(14) 0.0701(5) Uani d 1 . .
H H1A 0.390076 0.818741 0.284480 0.105 Uiso calc 1 . .
H H2A 0.348530 0.958690 0.362603 0.105 Uiso calc 1 . .
H H3A 0.271802 0.793723 0.361572 0.105 Uiso calc 1 . .
C C2 0.45131(14) 0.77987(19) 0.44339(12) 0.0507(4) Uani d 1 . .
C C3 0.55872(15) 0.68582(19) 0.41245(12) 0.0512(4) Uani d 1 . .
H H3 0.561171 0.656140 0.339084 0.061 Uiso calc 1 . .
C C4 0.66112(14) 0.63373(18) 0.48205(12) 0.0486(4) Uani d 1 . .
C C5 0.77347(17) 0.5391(2) 0.43852(15) 0.0674(5) Uani d 1 . .
H H5A 0.743665 0.482666 0.373259 0.101 Uiso calc 1 . .
H H5B 0.804881 0.462392 0.492717 0.101 Uiso calc 1 . .
H H5C 0.843976 0.611567 0.421641 0.101 Uiso calc 1 . .
C C6 0.76327(14) 0.63947(19) 0.67015(12) 0.0477(4) Uani d 1 . .
C C7 0.88744(15) 0.7068(2) 0.65909(15) 0.0627(5) Uani d 1 . .
H H7 0.906071 0.766290 0.596935 0.075 Uiso calc 1 . .
C C8 0.98306(15) 0.6842(2) 0.74194(15) 0.0642(5) Uani d 1 . .
H H8 1.067104 0.727533 0.734505 0.077 Uiso calc 1 . .
C C9 0.95668(14) 0.5991(2) 0.83511(14) 0.0566(4) Uani d 1 . .
H H9 1.021965 0.586059 0.890515 0.068 Uiso calc 1 . .
C C10 0.83197(14) 0.53259(19) 0.84595(13) 0.0494(4) Uani d 1 . .
C C11 0.73545(13) 0.55284(18) 0.76281(12) 0.0461(4) Uani d 1 . .
H H11 0.651851 0.507906 0.769582 0.055 Uiso calc 1 . .

loop_
_atom_site_aniso_label
_atom_site_aniso_U_11
_atom_site_aniso_U_22
_atom_site_aniso_U_33
_atom_site_aniso_U_12
_atom_site_aniso_U_13
_atom_site_aniso_U_23
O1 0.0502(6) 0.0799(8) 0.0490(6) 0.0070(5) -0.0035(5) -0.0044(5)
O2 0.0536(7) 0.1028(11) 0.0667(8) -0.0156(7) -0.0118(6) 0.0267(7)
N1 0.0422(6) 0.0632(8) 0.0497(7) 0.0027(6) -0.0027(5) -0.0012(6)
C1 0.0693(11) 0.0823(13) 0.0570(10) 0.0084(9) -0.0150(8) -0.0004(9)
C2 0.0476(8) 0.0552(9) 0.0487(8) -0.0089(7) -0.0037(6) 0.0023(7)
C3 0.0526(8) 0.0576(10) 0.0433(8) -0.0071(7) 0.0008(6) -0.0004(7)
C4 0.0482(8) 0.0473(8) 0.0506(8) -0.0085(6) 0.0035(6) 0.0008(7)
C5 0.0629(10) 0.0683(11) 0.0715(11) 0.0053(9) 0.0076(8) -0.0079(9)
C6 0.0413(7) 0.0477(8) 0.0535(8) 0.0018(6) -0.0041(6) -0.0034(7)
C7 0.0510(9) 0.0659(11) 0.0706(11) -0.0122(8) -0.0031(7) 0.0138(8)
C8 0.0415(8) 0.0670(11) 0.0832(12) -0.0123(7) -0.0069(8) 0.0117(9)
C9 0.0407(7) 0.0571(10) 0.0707(10) 0.0001(7) -0.0119(7) 0.0022(8)
C10 0.0430(7) 0.0498(9) 0.0550(8) 0.0017(6) -0.0028(6) 0.0013(7)
C11 0.0350(6) 0.0490(8) 0.0541(8) -0.0020(6) 0.0007(6) -0.0054(7)

loop_
_atom_type_symbol
_atom_type_description
_atom_type_scat_dispersion_real
_atom_type_scat_dispersion_imag
_atom_type_scat_source
C C 0.0033 0.0016 'International Tables Vol C Tables 4.2.6.8 and 6.1.1.4'
H H 0.0000 0.0000 'International Tables Vol C Tables 4.2.6.8 and 6.1.1.4'
N N 0.0061 0.0033 'International Tables Vol C Tables 4.2.6.8 and 6.1.1.4'
O O 0.0106 0.0060 'International Tables Vol C Tables 4.2.6.8 and 6.1.1.4'

loop_
_geom_angle_atom_site_label_1
_geom_angle_atom_site_label_2
_geom_angle_atom_site_label_3
_geom_angle_site_symmetry_1
_geom_angle_site_symmetry_3
_geom_angle
_geom_angle_publ_flag
C10 O2 H1O . . 113.0(13) ?
C4 N1 C6 . . 127.50(14) ?
C4 N1 H1N . . 115.6(11) yes
C6 N1 H1N . . 116.6(11) yes
C2 C1 H1A . . 109.5 ?
C2 C1 H2A . . 109.5 ?
H1A C1 H2A . . 109.5 ?
C2 C1 H3A . . 109.5 ?
H1A C1 H3A . . 109.5 ?
H2A C1 H3A . . 109.5 ?
O1 C2 C3 . . 123.26(13) yes
O1 C2 C1 . . 118.34(15) ?
C3 C2 C1 . . 118.40(14) ?
C4 C3 C2 . . 125.24(14) yes
C4 C3 H3 . . 117.4 ?
C2 C3 H3 . . 117.4 ?
N1 C4 C3 . . 120.05(14) yes
N1 C4 C5 . . 119.58(14) ?
C3 C4 C5 . . 120.36(14) ?
C4 C5 H5A . . 109.5 ?
C4 C5 H5B . . 109.5 ?
H5A C5 H5B . . 109.5 ?
C4 C5 H5C . . 109.5 ?
H5A C5 H5C . . 109.5 ?
H5B C5 H5C . . 109.5 ?
C11 C6 C7 . . 120.49(13) ?
C11 C6 N1 . . 118.50(13) ?
C7 C6 N1 . . 120.92(14) ?
C8 C7 C6 . . 118.84(16) ?
C8 C7 H7 . . 120.6 ?
C6 C7 H7 . . 120.6 ?
C9 C8 C7 . . 121.38(15) ?
C9 C8 H8 . . 119.3 ?
C7 C8 H8 . . 119.3 ?
C8 C9 C10 . . 119.50(14) ?
C8 C9 H9 . . 120.3 ?
C10 C9 H9 . . 120.3 ?
O2 C10 C11 . . 122.46(13) ?
O2 C10 C9 . . 117.82(13) ?
C11 C10 C9 . . 119.72(14) ?
C6 C11 C10 . . 120.06(13) ?
C6 C11 H11 . . 120.0 ?
C10 C11 H11 . . 120.0 ?

loop_
_geom_bond_atom_site_label_1
_geom_bond_atom_site_label_2
_geom_bond_site_symmetry_2
_geom_bond_distance
_geom_bond_publ_flag
O1 C2 . 1.2627(18) yes
O2 C10 . 1.3528(19) no
O2 H1O . 0.89(2) ?
N1 C4 . 1.3352(19) yes
N1 C6 . 1.4253(18) yes
N1 H1N . 0.902(18) yes
C1 C2 . 1.503(2) yes
C1 H1A . 0.9600 ?
C1 H2A . 0.9600 ?
C1 H3A . 0.9600 ?
C2 C3 . 1.401(2) yes
C3 C4 . 1.379(2) yes
C3 H3 . 0.9300 ?
C4 C5 . 1.495(2) yes
C5 H5A . 0.9600 ?
C5 H5B . 0.9600 ?
C5 H5C . 0.9600 ?
C6 C11 . 1.378(2) ?
C6 C7 . 1.385(2) ?
C7 C8 . 1.380(2) ?
C7 H7 . 0.9300 ?
C8 C9 . 1.374(2) ?
C8 H8 . 0.9300 ?
C9 C10 . 1.387(2) ?
C9 H9 . 0.9300 ?
C10 C11 . 1.3865(19) ?
C11 H11 . 0.9300 ?

loop_
_geom_hbond_atom_site_label_D
_geom_hbond_atom_site_label_H
_geom_hbond_atom_site_label_A
_geom_hbond_site_symmetry_D
_geom_hbond_site_symmetry_H
_geom_hbond_site_symmetry_A
_geom_hbond_distance_DH
_geom_hbond_distance_HA
_geom_hbond_distance_DA
_geom_hbond_angle_DHA
_geom_hbond_publ_flag
N1 H1N O1 1_555 1_555 1_555 0.903(18) 1.936(18) 2.6651(18) 136.6(14) yes
O2 H1O O1 1_555 1_555 2_555 0.90(2) 1.80(2) 2.6886(17) 173(2) yes
C9 H9 O1 1_555 1_555 3_667 0.93 2.65(2) 3.576(2) 174.6(17) yes

loop_
_geom_torsion_atom_site_label_1
_geom_torsion_atom_site_label_2
_geom_torsion_atom_site_label_3
_geom_torsion_atom_site_label_4
_geom_torsion_site_symmetry_1
_geom_torsion_site_symmetry_2
_geom_torsion_site_symmetry_3
_geom_torsion_site_symmetry_4
_geom_torsion
_geom_torsion_publ_flag
O1 C2 C3 C4 . . . . -6.9(3) ?
C1 C2 C3 C4 . . . . 172.60(15) ?
C6 N1 C4 C3 . . . . -171.48(14) ?
C6 N1 C4 C5 . . . . 9.5(2) ?
C2 C3 C4 N1 . . . . 3.4(2) ?
C2 C3 C4 C5 . . . . -177.56(15) ?
C4 N1 C6 C11 . . . . -127.36(17) ?
C4 N1 C6 C7 . . . . 56.1(2) ?
C11 C6 C7 C8 . . . . 0.7(3) ?
N1 C6 C7 C8 . . . . 177.12(16) ?
C6 C7 C8 C9 . . . . -1.1(3) ?
C7 C8 C9 C10 . . . . 0.8(3) ?
C8 C9 C10 O2 . . . . 179.29(15) ?
C8 C9 C10 C11 . . . . 0.0(3) ?
C7 C6 C11 C10 . . . . 0.1(2) ?
N1 C6 C11 C10 . . . . -176.49(14) ?
O2 C10 C11 C6 . . . . -179.66(15) ?
C9 C10 C11 C6 . . . . -0.4(2) ?
